data_7160358
loop_
_publ_author_name
'Zhao, Yi-Wen'
'Wang, Jun-Fei'
'Xu, Jianrong'
'Chen, Hong-zhuan'
'Tan, Yun-Xuan'
'Tian, Ping'

_publ_section_title
;
 Concise asymmetric synthesis of (&#x2212;)-Bao Gong Teng A via Evans
 chiral auxiliary-based 1,3-dipolar cycloaddition
;
_journal_name_full 'Organic &amp; Biomolecular Chemistry'
_journal_paper_doi 10.1039/D5OB00014A
_journal_year 2025
_chemical_absolute_configuration ad
_chemical_formula_sum 'C30 H25 Cl N2 O4'
_chemical_formula_weight 512.97
_space_group_crystal_system monoclinic
_space_group_IT_number 4
_space_group_name_Hall 'P 2yb'
_space_group_name_H-M_alt 'P 1 21 1'
_atom_sites_solution_hydrogens geom
_audit_creation_method SHELXL-2018/3
_audit_update_record
;
2024-11-15 deposited with the CCDC.	2025-02-03 downloaded from the CCDC.
;
_cell_angle_alpha 90
_cell_angle_beta 111.156(2)
_cell_angle_gamma 90
_cell_formula_units_Z 2
_cell_length_a 12.6891(4)
_cell_length_b 8.3323(3)
_cell_length_c 13.3055(5)
_cell_measurement_reflns_used 8529
_cell_measurement_temperature 301(2)
_cell_measurement_theta_max 63.4421
_cell_measurement_theta_min 3.5619
_cell_volume 1311.97(8)
_computing_structure_refinement 'SHELXL-2018/3 (Sheldrick, 2018)'
_computing_structure_solution 'SHELXT 2018/2 (Sheldrick, 2018)'
_diffrn_ambient_temperature 301(2)
_diffrn_measured_fraction_theta_full 1.000
_diffrn_measured_fraction_theta_max 1.000
_diffrn_measurement_device_type 'd8 venture'
_diffrn_radiation_type CuK\a
_diffrn_radiation_wavelength 1.54178
_diffrn_reflns_av_R_equivalents 0.1044
_diffrn_reflns_av_unetI/netI 0.0750
_diffrn_reflns_Laue_measured_fraction_full 1.000
_diffrn_reflns_Laue_measured_fraction_max 1.000
_diffrn_reflns_limit_h_max 14
_diffrn_reflns_limit_h_min -14
_diffrn_reflns_limit_k_max 9
_diffrn_reflns_limit_k_min -9
_diffrn_reflns_limit_l_max 15
_diffrn_reflns_limit_l_min -15
_diffrn_reflns_number 23724
_diffrn_reflns_point_group_measured_fraction_full 0.993
_diffrn_reflns_point_group_measured_fraction_max 0.993
_diffrn_reflns_theta_full 65.253
_diffrn_reflns_theta_max 65.253
_diffrn_reflns_theta_min 3.562
_exptl_absorpt_coefficient_mu 1.603
_exptl_crystal_colour 'clear light colourless'
_exptl_crystal_density_diffrn 1.299
_exptl_crystal_description block
_exptl_crystal_F_000 536
_exptl_crystal_size_max 0.380
_exptl_crystal_size_mid 0.170
_exptl_crystal_size_min 0.170
_refine_diff_density_max 0.220
_refine_diff_density_min -0.272
_refine_diff_density_rms 0.036
_refine_ls_abs_structure_details
;
 Flack x determined using 1094 quotients [(I+)-(I-)]/[(I+)+(I-)]
 (Parsons, Flack and Wagner, Acta Cryst. B69 (2013) 249-259).
;
_refine_ls_abs_structure_Flack 0.104(17)
_refine_ls_extinction_method none
_refine_ls_goodness_of_fit_ref 1.026
_refine_ls_hydrogen_treatment constr
_refine_ls_matrix_type full
_refine_ls_number_parameters 334
_refine_ls_number_reflns 4440
_refine_ls_number_restraints 1
_refine_ls_restrained_S_all 1.026
_refine_ls_R_factor_all 0.0828
_refine_ls_R_factor_gt 0.0528
_refine_ls_shift/su_max 0.000
_refine_ls_shift/su_mean 0.000
_refine_ls_structure_factor_coef Fsqd
_refine_ls_weighting_details 'w=1/[\s^2^(Fo^2^)+(0.0770P)^2^+0.1578P] where P=(Fo^2^+2Fc^2^)/3'
_refine_ls_weighting_scheme calc
_refine_ls_wR_factor_gt 0.1400
_refine_ls_wR_factor_ref 0.1560
_reflns_Friedel_coverage 0.844
_reflns_Friedel_fraction_full 0.984
_reflns_Friedel_fraction_max 0.984
_reflns_number_gt 3233
_reflns_number_total 4440
_reflns_threshold_expression 'I > 2\s(I)'
_cod_data_source_file d5ob00014a2.cif
_cod_data_source_block cu_20231107_ZYW_1X_28_3_0m
_cod_original_sg_symbol_H-M 'P 21'
_cod_database_code 7160358
_shelx_shelxl_version_number 2018/3
_shelx_space_group_comment
;
The symmetry employed for this shelxl refinement is uniquely defined
by the following loop, which should always be used as a source of
symmetry information in preference to the above space-group names.
They are only intended as comments.
;
_shelx_estimated_absorpt_t_min 0.581
_shelx_estimated_absorpt_t_max 0.772

loop_
_space_group_symop_operation_xyz
'x, y, z'
'-x, y+1/2, -z'

loop_
_atom_site_label
_atom_site_type_symbol
_atom_site_fract_x
_atom_site_fract_y
_atom_site_fract_z
_atom_site_U_iso_or_equiv
_atom_site_adp_type
_atom_site_occupancy
_atom_site_site_symmetry_order
_atom_site_calc_flag
_atom_site_refinement_flags_posn
_atom_site_refinement_flags_adp
_atom_site_refinement_flags_occupancy
_atom_site_disorder_assembly
_atom_site_disorder_group
Cl1 Cl 0.6815(2) 0.2999(5) 0.7855(3) 0.2073(18) Uani 1 1 d . . . . .
O1 O 0.1016(6) 0.1458(9) 1.0962(6) 0.175(3) Uani 1 1 d . . . . .
O2 O 0.1841(3) 0.8580(4) 0.6946(3) 0.0818(9) Uani 1 1 d . . . . .
O3 O 0.1667(3) 0.7682(4) 0.8453(3) 0.0916(10) Uani 1 1 d . . . . .
O4 O -0.0096(3) 0.4093(4) 0.6401(3) 0.0876(10) Uani 1 1 d . . . . .
N1 N 0.1966(4) 0.2470(5) 0.8831(4) 0.0957(13) Uani 1 1 d . . . . .
N3 N 0.1159(3) 0.6111(4) 0.6895(3) 0.0709(9) Uani 1 1 d . . . . .
C1 C 0.5673(5) 0.2584(10) 0.8238(7) 0.119(2) Uani 1 1 d . . . . .
C2A C 0.0728(4) 0.4586(6) 0.8304(4) 0.0765(12) Uani 1 1 d . . . . .
H2A H 0.049045 0.553629 0.860165 0.092 Uiso 1 1 calc R U . . .
C2 C 0.4790(7) 0.1715(12) 0.7602(7) 0.135(3) Uani 1 1 d . . . . .
H2 H 0.476910 0.130138 0.694608 0.162 Uiso 1 1 calc R U . . .
C3 C 0.3902(7) 0.1462(9) 0.7978(7) 0.122(2) Uani 1 1 d . . . . .
H3 H 0.327379 0.088996 0.754261 0.147 Uiso 1 1 calc R U . . .
C4A C 0.1294(4) 0.5083(6) 0.5159(4) 0.0701(10) Uani 1 1 d . . . . .
C4 C 0.3911(6) 0.2003(6) 0.8937(6) 0.0996(18) Uani 1 1 d . . . . .
C5 C 0.2969(7) 0.1583(9) 0.9341(7) 0.129(3) Uani 1 1 d . . . . .
H6 H 0.280036 0.044754 0.922379 0.154 Uiso 1 1 calc R U . . .
H7 H 0.322952 0.177724 1.011151 0.154 Uiso 1 1 calc R U . . .
C6 C 0.1981(4) 0.4212(6) 0.8971(4) 0.0765(12) Uani 1 1 d . . . . .
H22 H 0.249047 0.473378 0.866613 0.092 Uiso 1 1 calc R U . . .
C7 C 0.0537(4) 0.4868(5) 0.7133(4) 0.0724(11) Uani 1 1 d . . . . .
C8 C 0.1027(4) 0.6439(5) 0.5763(4) 0.0711(11) Uani 1 1 d . . . . .
H14 H 0.024734 0.678403 0.537178 0.085 Uiso 1 1 calc R U . . .
C9 C 0.1816(4) 0.7921(5) 0.5929(4) 0.0772(12) Uani 1 1 d . . . . .
H19 H 0.146248 0.870086 0.535417 0.093 Uiso 1 1 calc R U . . .
C10 C 0.3001(4) 0.7620(6) 0.5999(4) 0.0812(12) Uani 1 1 d . . . . .
C11 C 0.3298(7) 0.7980(10) 0.5140(7) 0.125(2) Uani 1 1 d . . . . .
H18 H 0.276075 0.837498 0.450883 0.151 Uiso 1 1 calc R U . . .
C12 C 0.4420(11) 0.7754(18) 0.5210(11) 0.177(4) Uani 1 1 d . . . . .
H17 H 0.462339 0.799789 0.462227 0.212 Uiso 1 1 calc R U . . .
C13 C 0.5208(9) 0.7179(17) 0.6130(12) 0.174(4) Uani 1 1 d . . . . .
H1 H 0.594657 0.702705 0.616650 0.209 Uiso 1 1 calc R U . . .
C14 C 0.4817(8) 0.2847(10) 0.9522(7) 0.139(3) Uani 1 1 d . . . . .
H4 H 0.484941 0.326275 1.018156 0.167 Uiso 1 1 calc R U . . .
C15 C 0.5704(7) 0.3124(11) 0.9184(10) 0.150(3) Uani 1 1 d . . . . .
H5 H 0.633057 0.369545 0.962310 0.180 Uiso 1 1 calc R U . . .
C16 C 0.1044(7) 0.1997(7) 0.9192(6) 0.109(2) Uani 1 1 d . . . . .
H24 H 0.083737 0.086881 0.902282 0.131 Uiso 1 1 calc R U . . .
C17 C 0.1328(8) 0.2336(11) 1.0386(7) 0.130(3) Uani 1 1 d . . . . .
C18 C 0.1915(8) 0.3823(11) 1.0778(6) 0.132(3) Uani 1 1 d . . . . .
H23 H 0.208500 0.413164 1.149065 0.158 Uiso 1 1 calc R U . . .
C19 C 0.2212(6) 0.4748(8) 1.0111(5) 0.1064(19) Uani 1 1 d . . . . .
H8 H 0.256293 0.572926 1.034829 0.128 Uiso 1 1 calc R U . . .
C20 C 0.1570(4) 0.7468(6) 0.7533(4) 0.0758(12) Uani 1 1 d . . . . .
C21 C 0.2046(4) 0.3848(6) 0.5642(4) 0.0823(13) Uani 1 1 d . . . . .
H9 H 0.239737 0.381674 0.638816 0.099 Uiso 1 1 calc R U . . .
C22 C 0.2272(5) 0.2671(7) 0.5020(5) 0.0961(15) Uani 1 1 d . . . . .
H13 H 0.277856 0.185439 0.534980 0.115 Uiso 1 1 calc R U . . .
C23 C 0.1759(5) 0.2693(8) 0.3922(5) 0.0936(15) Uani 1 1 d . . . . .
H12 H 0.191938 0.189710 0.350834 0.112 Uiso 1 1 calc R U . . .
C24 C 0.1014(5) 0.3882(7) 0.3436(4) 0.0885(14) Uani 1 1 d . . . . .
H10 H 0.066951 0.389747 0.268923 0.106 Uiso 1 1 calc R U . . .
C25 C 0.0766(5) 0.5060(7) 0.4038(4) 0.0822(13) Uani 1 1 d . . . . .
H11 H 0.024039 0.584920 0.369658 0.099 Uiso 1 1 calc R U . . .
C26 C 0.4929(6) 0.6829(11) 0.6991(9) 0.136(3) Uani 1 1 d . . . . .
H16 H 0.547011 0.644277 0.762260 0.163 Uiso 1 1 calc R U . . .
C27 C 0.3821(5) 0.7055(8) 0.6917(6) 0.1049(19) Uani 1 1 d . . . . .
H15 H 0.362719 0.681488 0.751059 0.126 Uiso 1 1 calc R U . . .
C28 C 0.0118(6) 0.3107(7) 0.8502(5) 0.1003(18) Uani 1 1 d . . . . .
H21 H -0.038462 0.340031 0.887465 0.120 Uiso 1 1 calc R U . . .
H20 H -0.032056 0.259425 0.782575 0.120 Uiso 1 1 calc R U . . .

loop_
_atom_site_aniso_label
_atom_site_aniso_U_11
_atom_site_aniso_U_22
_atom_site_aniso_U_33
_atom_site_aniso_U_23
_atom_site_aniso_U_13
_atom_site_aniso_U_12
Cl1 0.0985(14) 0.272(4) 0.249(3) 0.124(3) 0.0597(17) 0.0234(17)
O1 0.199(7) 0.203(6) 0.151(5) 0.040(5) 0.096(5) -0.057(5)
O2 0.084(2) 0.0654(17) 0.091(2) -0.0073(15) 0.0264(17) -0.0076(15)
O3 0.107(3) 0.081(2) 0.084(2) -0.0246(18) 0.0323(19) -0.0163(19)
O4 0.084(2) 0.088(2) 0.087(2) -0.0230(18) 0.0258(18) -0.0260(17)
N1 0.116(4) 0.072(2) 0.118(3) 0.009(2) 0.066(3) 0.001(2)
N3 0.073(2) 0.067(2) 0.073(2) -0.0105(16) 0.0257(18) -0.0068(16)
C1 0.080(4) 0.117(5) 0.142(6) 0.041(5) 0.018(4) 0.013(4)
C2A 0.084(3) 0.078(3) 0.077(3) -0.019(2) 0.041(3) -0.012(2)
C2 0.113(6) 0.167(7) 0.106(5) -0.002(5) 0.014(4) -0.013(5)
C3 0.098(5) 0.117(5) 0.124(6) 0.008(4) 0.008(4) -0.033(4)
C4A 0.063(2) 0.076(3) 0.068(3) -0.001(2) 0.020(2) -0.004(2)
C4 0.099(4) 0.070(3) 0.115(5) 0.007(3) 0.021(4) 0.011(3)
C5 0.136(6) 0.102(5) 0.148(7) 0.039(4) 0.051(5) 0.013(4)
C6 0.089(3) 0.075(3) 0.071(3) -0.004(2) 0.035(2) -0.012(2)
C7 0.070(3) 0.067(2) 0.084(3) -0.014(2) 0.032(2) -0.009(2)
C8 0.065(3) 0.072(2) 0.069(3) 0.000(2) 0.016(2) 0.0000(19)
C9 0.075(3) 0.072(3) 0.077(3) 0.009(2) 0.018(2) -0.001(2)
C10 0.074(3) 0.075(3) 0.090(3) 0.003(2) 0.024(2) -0.010(2)
C11 0.122(6) 0.151(7) 0.117(5) 0.012(5) 0.060(4) -0.004(4)
C12 0.150(9) 0.251(13) 0.175(9) -0.002(10) 0.112(8) -0.011(9)
C13 0.101(6) 0.240(13) 0.196(11) -0.028(10) 0.071(8) -0.002(7)
C14 0.120(6) 0.126(6) 0.157(7) -0.049(5) 0.033(5) 0.006(5)
C15 0.089(5) 0.141(7) 0.186(9) -0.042(6) 0.010(5) -0.022(4)
C16 0.140(6) 0.089(4) 0.126(5) -0.006(3) 0.081(5) -0.031(4)
C17 0.147(6) 0.146(6) 0.119(5) 0.024(5) 0.074(5) -0.025(5)
C18 0.169(7) 0.148(7) 0.091(4) -0.001(4) 0.063(5) -0.036(6)
C19 0.126(5) 0.111(4) 0.081(4) -0.007(3) 0.034(3) -0.032(4)
C20 0.071(3) 0.063(2) 0.088(3) -0.012(2) 0.022(2) -0.005(2)
C21 0.081(3) 0.085(3) 0.075(3) -0.006(2) 0.021(2) 0.010(2)
C22 0.084(3) 0.098(4) 0.105(4) -0.015(3) 0.032(3) 0.013(3)
C23 0.090(3) 0.104(4) 0.100(4) -0.028(3) 0.050(3) -0.017(3)
C24 0.089(3) 0.105(4) 0.075(3) -0.005(3) 0.034(3) -0.013(3)
C25 0.084(3) 0.084(3) 0.078(3) 0.006(2) 0.028(2) -0.006(2)
C26 0.078(4) 0.162(7) 0.159(8) 0.004(6) 0.032(5) 0.008(4)
C27 0.074(3) 0.123(5) 0.112(5) 0.013(3) 0.026(3) -0.001(3)
C28 0.111(4) 0.098(4) 0.113(4) -0.029(3) 0.065(4) -0.037(3)

loop_
_atom_type_symbol
_atom_type_description
_atom_type_scat_dispersion_real
_atom_type_scat_dispersion_imag
_atom_type_scat_source
C C 0.0181 0.0091 'International Tables Vol C Tables 4.2.6.8 and 6.1.1.4'
H H 0.0000 0.0000 'International Tables Vol C Tables 4.2.6.8 and 6.1.1.4'
N N 0.0311 0.0180 'International Tables Vol C Tables 4.2.6.8 and 6.1.1.4'
O O 0.0492 0.0322 'International Tables Vol C Tables 4.2.6.8 and 6.1.1.4'
Cl Cl 0.3639 0.7018 'International Tables Vol C Tables 4.2.6.8 and 6.1.1.4'

loop_
_geom_angle_atom_site_label_1
_geom_angle_atom_site_label_2
_geom_angle_atom_site_label_3
_geom_angle
_geom_angle_site_symmetry_1
_geom_angle_site_symmetry_3
_geom_angle_publ_flag
C20 O2 C9 111.1(3) . . ?
C5 N1 C6 119.3(6) . . ?
C5 N1 C16 112.7(5) . . ?
C6 N1 C16 101.5(4) . . ?
C20 N3 C7 125.2(4) . . ?
C20 N3 C8 110.5(4) . . ?
C7 N3 C8 119.9(4) . . ?
C15 C1 C2 120.9(8) . . ?
C15 C1 Cl1 118.0(7) . . ?
C2 C1 Cl1 121.1(8) . . ?
C7 C2A C28 113.7(4) . . ?
C7 C2A C6 111.9(4) . . ?
C28 C2A C6 102.6(5) . . ?
C7 C2A H2A 109.5 . . ?
C28 C2A H2A 109.5 . . ?
C6 C2A H2A 109.5 . . ?
C1 C2 C3 116.8(8) . . ?
C1 C2 H2 121.6 . . ?
C3 C2 H2 121.6 . . ?
C4 C3 C2 123.6(7) . . ?
C4 C3 H3 118.2 . . ?
C2 C3 H3 118.2 . . ?
C21 C4A C25 117.9(5) . . ?
C21 C4A C8 124.1(4) . . ?
C25 C4A C8 118.0(4) . . ?
C14 C4 C3 116.1(8) . . ?
C14 C4 C5 122.6(8) . . ?
C3 C4 C5 121.3(7) . . ?
N1 C5 C4 113.3(5) . . ?
N1 C5 H6 108.9 . . ?
C4 C5 H6 108.9 . . ?
N1 C5 H7 108.9 . . ?
C4 C5 H7 108.9 . . ?
H6 C5 H7 107.7 . . ?
N1 C6 C19 114.3(4) . . ?
N1 C6 C2A 99.4(4) . . ?
C19 C6 C2A 107.7(5) . . ?
N1 C6 H22 111.6 . . ?
C19 C6 H22 111.6 . . ?
C2A C6 H22 111.6 . . ?
O4 C7 N3 118.6(4) . . ?
O4 C7 C2A 124.4(4) . . ?
N3 C7 C2A 117.0(4) . . ?
N3 C8 C4A 116.3(4) . . ?
N3 C8 C9 99.9(3) . . ?
C4A C8 C9 114.6(4) . . ?
N3 C8 H14 108.5 . . ?
C4A C8 H14 108.5 . . ?
C9 C8 H14 108.5 . . ?
O2 C9 C10 108.8(4) . . ?
O2 C9 C8 103.2(3) . . ?
C10 C9 C8 117.3(4) . . ?
O2 C9 H19 109.1 . . ?
C10 C9 H19 109.1 . . ?
C8 C9 H19 109.1 . . ?
C11 C10 C27 118.3(6) . . ?
C11 C10 C9 119.2(5) . . ?
C27 C10 C9 122.4(5) . . ?
C10 C11 C12 119.7(9) . . ?
C10 C11 H18 120.1 . . ?
C12 C11 H18 120.1 . . ?
C13 C12 C11 120.3(9) . . ?
C13 C12 H17 119.8 . . ?
C11 C12 H17 119.8 . . ?
C26 C13 C12 120.6(9) . . ?
C26 C13 H1 119.7 . . ?
C12 C13 H1 119.7 . . ?
C4 C14 C15 122.2(8) . . ?
C4 C14 H4 118.9 . . ?
C15 C14 H4 118.9 . . ?
C1 C15 C14 120.5(8) . . ?
C1 C15 H5 119.8 . . ?
C14 C15 H5 119.8 . . ?
N1 C16 C28 99.9(5) . . ?
N1 C16 C17 112.0(6) . . ?
C28 C16 C17 111.0(6) . . ?
N1 C16 H24 111.1 . . ?
C28 C16 H24 111.1 . . ?
C17 C16 H24 111.1 . . ?
O1 C17 C18 121.9(8) . . ?
O1 C17 C16 122.3(8) . . ?
C18 C17 C16 115.6(6) . . ?
C19 C18 C17 119.4(7) . . ?
C19 C18 H23 120.3 . . ?
C17 C18 H23 120.3 . . ?
C18 C19 C6 120.1(6) . . ?
C18 C19 H8 119.9 . . ?
C6 C19 H8 119.9 . . ?
O3 C20 O2 122.8(4) . . ?
O3 C20 N3 128.3(5) . . ?
O2 C20 N3 108.9(4) . . ?
C22 C21 C4A 120.3(5) . . ?
C22 C21 H9 119.8 . . ?
C4A C21 H9 119.8 . . ?
C23 C22 C21 120.6(6) . . ?
C23 C22 H13 119.7 . . ?
C21 C22 H13 119.7 . . ?
C24 C23 C22 119.9(5) . . ?
C24 C23 H12 120.1 . . ?
C22 C23 H12 120.1 . . ?
C23 C24 C25 120.6(5) . . ?
C23 C24 H10 119.7 . . ?
C25 C24 H10 119.7 . . ?
C24 C25 C4A 120.7(5) . . ?
C24 C25 H11 119.7 . . ?
C4A C25 H11 119.7 . . ?
C13 C26 C27 118.7(9) . . ?
C13 C26 H16 120.6 . . ?
C27 C26 H16 120.6 . . ?
C10 C27 C26 122.3(7) . . ?
C10 C27 H15 118.9 . . ?
C26 C27 H15 118.9 . . ?
C16 C28 C2A 105.5(5) . . ?
C16 C28 H21 110.7 . . ?
C2A C28 H21 110.7 . . ?
C16 C28 H20 110.7 . . ?
C2A C28 H20 110.7 . . ?
H21 C28 H20 108.8 . . ?

loop_
_geom_bond_atom_site_label_1
_geom_bond_atom_site_label_2
_geom_bond_distance
_geom_bond_site_symmetry_2
_geom_bond_publ_flag
Cl1 C1 1.736(8) . ?
O1 C17 1.224(8) . ?
O2 C20 1.334(6) . ?
O2 C9 1.451(6) . ?
O3 C20 1.197(6) . ?
O4 C7 1.203(6) . ?
N1 C5 1.416(9) . ?
N1 C6 1.462(7) . ?
N1 C16 1.470(7) . ?
N3 C20 1.397(6) . ?
N3 C7 1.406(6) . ?
N3 C8 1.479(6) . ?
C1 C15 1.324(13) . ?
C1 C2 1.346(12) . ?
C2A C7 1.507(7) . ?
C2A C28 1.527(7) . ?
C2A C6 1.548(7) . ?
C2A H2A 0.9800 . ?
C2 C3 1.404(12) . ?
C2 H2 0.9300 . ?
C3 C4 1.350(10) . ?
C3 H3 0.9300 . ?
C4A C21 1.393(7) . ?
C4A C25 1.398(7) . ?
C4A C8 1.495(7) . ?
C4 C14 1.332(10) . ?
C4 C5 1.518(10) . ?
C5 H6 0.9700 . ?
C5 H7 0.9700 . ?
C6 C19 1.505(7) . ?
C6 H22 0.9800 . ?
C8 C9 1.554(6) . ?
C8 H14 0.9800 . ?
C9 C10 1.494(7) . ?
C9 H19 0.9800 . ?
C10 C11 1.360(8) . ?
C10 C27 1.370(8) . ?
C11 C12 1.405(13) . ?
C11 H18 0.9300 . ?
C12 C13 1.358(16) . ?
C12 H17 0.9300 . ?
C13 C26 1.346(14) . ?
C13 H1 0.9300 . ?
C14 C15 1.374(13) . ?
C14 H4 0.9300 . ?
C15 H5 0.9300 . ?
C16 C28 1.517(10) . ?
C16 C17 1.523(11) . ?
C16 H24 0.9800 . ?
C17 C18 1.443(13) . ?
C18 C19 1.328(9) . ?
C18 H23 0.9300 . ?
C19 H8 0.9300 . ?
C21 C22 1.379(7) . ?
C21 H9 0.9300 . ?
C22 C23 1.368(8) . ?
C22 H13 0.9300 . ?
C23 C24 1.361(9) . ?
C23 H12 0.9300 . ?
C24 C25 1.373(8) . ?
C24 H10 0.9300 . ?
C25 H11 0.9300 . ?
C26 C27 1.387(10) . ?
C26 H16 0.9300 . ?
C27 H15 0.9300 . ?
C28 H21 0.9700 . ?
C28 H20 0.9700 . ?

loop_
_geom_torsion_atom_site_label_1
_geom_torsion_atom_site_label_2
_geom_torsion_atom_site_label_3
_geom_torsion_atom_site_label_4
_geom_torsion
_geom_torsion_site_symmetry_1
_geom_torsion_site_symmetry_2
_geom_torsion_site_symmetry_3
_geom_torsion_site_symmetry_4
_geom_torsion_publ_flag
C15 C1 C2 C3 2.0(13) . . . . ?
Cl1 C1 C2 C3 -179.3(6) . . . . ?
C1 C2 C3 C4 -1.8(13) . . . . ?
C2 C3 C4 C14 1.5(11) . . . . ?
C2 C3 C4 C5 -175.1(7) . . . . ?
C6 N1 C5 C4 -63.8(9) . . . . ?
C16 N1 C5 C4 177.3(6) . . . . ?
C14 C4 C5 N1 107.1(8) . . . . ?
C3 C4 C5 N1 -76.4(9) . . . . ?
C5 N1 C6 C19 -64.3(7) . . . . ?
C16 N1 C6 C19 60.2(7) . . . . ?
C5 N1 C6 C2A -178.7(5) . . . . ?
C16 N1 C6 C2A -54.2(5) . . . . ?
C7 C2A C6 N1 -88.3(4) . . . . ?
C28 C2A C6 N1 34.0(5) . . . . ?
C7 C2A C6 C19 152.3(4) . . . . ?
C28 C2A C6 C19 -85.4(5) . . . . ?
C20 N3 C7 O4 153.9(5) . . . . ?
C8 N3 C7 O4 -0.1(6) . . . . ?
C20 N3 C7 C2A -26.9(7) . . . . ?
C8 N3 C7 C2A 179.1(4) . . . . ?
C28 C2A C7 O4 5.3(7) . . . . ?
C6 C2A C7 O4 120.9(5) . . . . ?
C28 C2A C7 N3 -173.8(4) . . . . ?
C6 C2A C7 N3 -58.2(5) . . . . ?
C20 N3 C8 C4A 143.6(4) . . . . ?
C7 N3 C8 C4A -58.9(6) . . . . ?
C20 N3 C8 C9 19.7(5) . . . . ?
C7 N3 C8 C9 177.2(4) . . . . ?
C21 C4A C8 N3 -26.8(7) . . . . ?
C25 C4A C8 N3 153.8(4) . . . . ?
C21 C4A C8 C9 89.1(6) . . . . ?
C25 C4A C8 C9 -90.2(5) . . . . ?
C20 O2 C9 C10 -102.9(4) . . . . ?
C20 O2 C9 C8 22.3(5) . . . . ?
N3 C8 C9 O2 -24.0(4) . . . . ?
C4A C8 C9 O2 -149.1(4) . . . . ?
N3 C8 C9 C10 95.5(5) . . . . ?
C4A C8 C9 C10 -29.6(6) . . . . ?
O2 C9 C10 C11 -139.0(6) . . . . ?
C8 C9 C10 C11 104.4(6) . . . . ?
O2 C9 C10 C27 38.1(7) . . . . ?
C8 C9 C10 C27 -78.5(7) . . . . ?
C27 C10 C11 C12 0.6(12) . . . . ?
C9 C10 C11 C12 177.8(8) . . . . ?
C10 C11 C12 C13 -0.1(18) . . . . ?
C11 C12 C13 C26 0(2) . . . . ?
C3 C4 C14 C15 -1.4(12) . . . . ?
C5 C4 C14 C15 175.2(8) . . . . ?
C2 C1 C15 C14 -2.0(14) . . . . ?
Cl1 C1 C15 C14 179.3(7) . . . . ?
C4 C14 C15 C1 1.7(14) . . . . ?
C5 N1 C16 C28 -178.9(6) . . . . ?
C6 N1 C16 C28 52.3(5) . . . . ?
C5 N1 C16 C17 63.5(8) . . . . ?
C6 N1 C16 C17 -65.3(7) . . . . ?
N1 C16 C17 O1 -144.8(8) . . . . ?
C28 C16 C17 O1 104.5(10) . . . . ?
N1 C16 C17 C18 39.7(10) . . . . ?
C28 C16 C17 C18 -71.0(9) . . . . ?
O1 C17 C18 C19 -178.5(9) . . . . ?
C16 C17 C18 C19 -2.9(13) . . . . ?
C17 C18 C19 C6 -2.7(13) . . . . ?
N1 C6 C19 C18 -28.7(10) . . . . ?
C2A C6 C19 C18 80.7(8) . . . . ?
C9 O2 C20 O3 170.7(4) . . . . ?
C9 O2 C20 N3 -10.3(5) . . . . ?
C7 N3 C20 O3 15.6(8) . . . . ?
C8 N3 C20 O3 171.7(5) . . . . ?
C7 N3 C20 O2 -163.3(4) . . . . ?
C8 N3 C20 O2 -7.3(5) . . . . ?
C25 C4A C21 C22 1.5(8) . . . . ?
C8 C4A C21 C22 -177.8(5) . . . . ?
C4A C21 C22 C23 -0.3(9) . . . . ?
C21 C22 C23 C24 -0.3(9) . . . . ?
C22 C23 C24 C25 -0.4(8) . . . . ?
C23 C24 C25 C4A 1.6(8) . . . . ?
C21 C4A C25 C24 -2.2(7) . . . . ?
C8 C4A C25 C24 177.2(4) . . . . ?
C12 C13 C26 C27 0.4(18) . . . . ?
C11 C10 C27 C26 -0.6(10) . . . . ?
C9 C10 C27 C26 -177.7(6) . . . . ?
C13 C26 C27 C10 0.1(13) . . . . ?
N1 C16 C28 C2A -28.9(6) . . . . ?
C17 C16 C28 C2A 89.4(6) . . . . ?
C7 C2A C28 C16 118.0(5) . . . . ?
C6 C2A C28 C16 -3.0(5) . . . . ?
